data_7104029
loop_
_publ_author_name
'Dolomanov, Oleg V'
'Blake, Alexander J'
'Champness, Neil R'
'Schr\"oder, Martin'
'Wilson, Claire'

_publ_section_title
;
 A novel synthetic strategy for hexanuclear supramolecular
 architectures
;
_journal_issue 6
_journal_name_full 'Chemical communications (Cambridge, England)'
_journal_page_first 682
_journal_page_last 683
_journal_paper_doi 10.1039/b300605k
_journal_year 2003
_chemical_formula_sum 'C30 H28 B Cu F4 N6 O2'
_chemical_formula_weight 654.93
_chemical_name_common
;
bis(6,6'-ethynyl-4-pyridine)2,2'-bipyridyl cupper(I) 
tetrafluoroborate hexamer
;
_chemical_name_systematic
;
bis(6,6'-ethynyl-4-pyridine)2,2'-bipyridyl cupper(I)
tetrafluoroborate hexamer
;
_space_group_IT_number 148
_symmetry_cell_setting rhombohedral
_symmetry_space_group_name_Hall '-R 3'
_symmetry_space_group_name_H-M 'R -3 :H'
_atom_sites_solution_hydrogens geom
_atom_sites_solution_primary direct
_atom_sites_solution_secondary 'difference Fourier'
_audit_creation_method SHELXL-97
_cell_angle_alpha 90.00
_cell_angle_beta 90.00
_cell_angle_gamma 120.00
_cell_formula_units_Z 18
_cell_length_a 20.467(2)
_cell_length_b 20.467(2)
_cell_length_c 40.139(6)
_cell_measurement_reflns_used 4997
_cell_measurement_temperature 150(2)
_cell_measurement_theta_max 20.75
_cell_measurement_theta_min 2.35
_cell_volume 14561(3)
_computing_cell_refinement 'Bruker SAINT version 6.02a (Bruker, 2000)'
_computing_data_collection 'Bruker SMART version 5.624 (Bruker, 2001)'
_computing_data_reduction 'Bruker SAINT; Bruker SHELXTL (Bruker, 1997)'
_computing_molecular_graphics 'OLEX (Dolomanov, 2001)'
_computing_publication_material 'SHELXL-97; PLATON (Spek, 2003)'
_computing_structure_refinement 'SHELXL-97 (Sheldrick, 1997)'
_computing_structure_solution 'SHELXS-97 (Sheldrick, 1990)'
_diffrn_ambient_temperature 150(2)
_diffrn_measured_fraction_theta_full 0.988
_diffrn_measured_fraction_theta_max 0.899
_diffrn_measurement_device_type 'Bruker SMART1000 CCD area detector'
_diffrn_measurement_method omega
_diffrn_radiation_monochromator graphite
_diffrn_radiation_source 'sealed tube'
_diffrn_radiation_type MoK\a
_diffrn_radiation_wavelength 0.71073
_diffrn_reflns_av_R_equivalents 0.055
_diffrn_reflns_av_sigmaI/netI 0.086
_diffrn_reflns_limit_h_max 27
_diffrn_reflns_limit_h_min -25
_diffrn_reflns_limit_k_max 14
_diffrn_reflns_limit_k_min -26
_diffrn_reflns_limit_l_max 52
_diffrn_reflns_limit_l_min -53
_diffrn_reflns_number 30887
_diffrn_reflns_theta_full 27.50
_diffrn_reflns_theta_max 28.86
_diffrn_reflns_theta_min 1.26
_diffrn_standards_decay_% 0
_diffrn_standards_number 0
_exptl_absorpt_coefficient_mu 0.734
_exptl_absorpt_correction_type none
_exptl_crystal_colour 'deep red'
_exptl_crystal_density_diffrn 1.344
_exptl_crystal_description block
_exptl_crystal_F_000 6048
_exptl_crystal_size_max 0.17
_exptl_crystal_size_mid 0.16
_exptl_crystal_size_min 0.16
_refine_diff_density_max 1.01
_refine_diff_density_min -0.46
_refine_diff_density_rms 0.11
_refine_ls_extinction_method none
_refine_ls_goodness_of_fit_ref 0.828
_refine_ls_hydrogen_treatment 'riding model'
_refine_ls_matrix_type full
_refine_ls_number_parameters 300
_refine_ls_number_reflns 7646
_refine_ls_number_restraints 31
_refine_ls_restrained_S_all 0.834
_refine_ls_R_factor_all 0.1270
_refine_ls_R_factor_gt 0.0761
_refine_ls_shift/su_max 0.001
_refine_ls_shift/su_mean 0.000
_refine_ls_structure_factor_coef Fsqd
_refine_ls_weighting_details
;
calc w=1/[\s^2^(Fo^2^)+(0.158P)^2^] where P=(Fo^2^+2Fc^2^)/3
;
_refine_ls_weighting_scheme calc
_refine_ls_wR_factor_gt 0.2204
_refine_ls_wR_factor_ref 0.2416
_reflns_number_gt 3221
_reflns_number_total 7646
_reflns_threshold_expression >2sigma(I)
_cod_data_source_file b300605k.txt
_cod_data_source_block Compund_1(PYYNCU)
_cod_depositor_comments
;
The following automatic conversions were performed:
'_symmetry_cell_setting' value 'Rhombohedral' changed to 'rhombohedral'
according to '/home/saulius/struct/CIF-dictionaries/cif_core.dic'
dictionary named 'cif_core.dic' version 2.4.1 from
2010-06-29.

'_geom_bond_publ_flag' value 'Y' changed to 'y' according to
'/home/saulius/struct/CIF-dictionaries/cif_core.dic' dictionary named
'cif_core.dic' version 2.4.1 from 2010-06-29 (4
times).

'_geom_angle_publ_flag' value 'Y' changed to 'y' according to
'/home/saulius/struct/CIF-dictionaries/cif_core.dic' dictionary named
'cif_core.dic' version 2.4.1 from 2010-06-29 (12 times).

Automatic conversion script
Id: cif_fix_enum 1527 2010-12-29 10:47:43Z saulius 

The following automatic conversions were performed:

'_atom_sites_solution_hydrogens' value 'geometrically placed' was
changed to 'geom'.

Automatic conversion script
Id: cif_fix_values 6452 2018-10-05 10:23:21Z andrius 
;
_cod_original_sg_symbol_H-M 'R -3'
_cod_database_code 7104029

loop_
_symmetry_equiv_pos_as_xyz
'x, y, z'
'-y, x-y, z'
'-x+y, -x, z'
'x+2/3, y+1/3, z+1/3'
'-y+2/3, x-y+1/3, z+1/3'
'-x+y+2/3, -x+1/3, z+1/3'
'x+1/3, y+2/3, z+2/3'
'-y+1/3, x-y+2/3, z+2/3'
'-x+y+1/3, -x+2/3, z+2/3'
'-x, -y, -z'
'y, -x+y, -z'
'x-y, x, -z'
'-x+2/3, -y+1/3, -z+1/3'
'y+2/3, -x+y+1/3, -z+1/3'
'x-y+2/3, x+1/3, -z+1/3'
'-x+1/3, -y+2/3, -z+2/3'
'y+1/3, -x+y+2/3, -z+2/3'
'x-y+1/3, x+2/3, -z+2/3'

loop_
_atom_site_label
_atom_site_type_symbol
_atom_site_fract_x
_atom_site_fract_y
_atom_site_fract_z
_atom_site_U_iso_or_equiv
_atom_site_adp_type
_atom_site_occupancy
_atom_site_symmetry_multiplicity
_atom_site_calc_flag
_atom_site_refinement_flags
_atom_site_disorder_assembly
_atom_site_disorder_group
Cu1 Cu 0.74946(3) 0.63369(3) 0.251095(14) 0.0630(2) Uani 1 1 d . . .
N1 N 0.8326(2) 0.68996(18) 0.21603(8) 0.0544(9) Uani 1 1 d . . .
C2 C 0.8385(3) 0.7550(2) 0.20454(10) 0.0546(11) Uani 1 1 d . . .
C3 C 0.8982(3) 0.8050(2) 0.18445(11) 0.0613(12) Uani 1 1 d . . .
H3A H 0.9010 0.8501 0.1767 0.074 Uiso 1 1 calc R . .
C4 C 0.9544(3) 0.7877(2) 0.17579(12) 0.0673(13) Uani 1 1 d . . .
H4A H 0.9958 0.8211 0.1622 0.081 Uiso 1 1 calc R . .
C5 C 0.9488(3) 0.7225(2) 0.18707(12) 0.0641(12) Uani 1 1 d . . .
H5 H 0.9860 0.7094 0.1816 0.077 Uiso 1 1 calc R . .
C6 C 0.8869(3) 0.6749(2) 0.20704(11) 0.0551(11) Uani 1 1 d . . .
C7 C 0.8783(3) 0.6032(3) 0.21945(12) 0.0664(13) Uani 1 1 d . . .
C8 C 0.8758(3) 0.5466(3) 0.22644(13) 0.0657(13) Uani 1 1 d . . .
C9 C 0.8786(3) 0.4792(2) 0.23369(11) 0.0597(12) Uani 1 1 d . . .
C10 C 0.8230(3) 0.4209(3) 0.25345(13) 0.0664(13) Uani 1 1 d . . .
H10A H 0.7843 0.4264 0.2638 0.080 Uiso 1 1 calc R . .
C11 C 0.8262(3) 0.3563(3) 0.25743(12) 0.0632(12) Uani 1 1 d . . .
H11A H 0.7878 0.3168 0.2703 0.076 Uiso 1 1 calc R . .
N12 N 0.8797(2) 0.3449(2) 0.24445(9) 0.0553(9) Uani 1 1 d . . .
C13 C 0.9328(3) 0.4010(3) 0.22615(12) 0.0648(12) Uani 1 1 d . . .
H13A H 0.9711 0.3937 0.2166 0.078 Uiso 1 1 calc R . .
C14 C 0.9358(3) 0.4684(3) 0.22016(12) 0.0633(12) Uani 1 1 d . . .
H14A H 0.9753 0.5067 0.2073 0.076 Uiso 1 1 calc R . .
N1' N 0.7293(2) 0.7225(2) 0.23891(9) 0.0621(10) Uani 1 1 d . . .
C2' C 0.7765(3) 0.7688(3) 0.21445(11) 0.0599(11) Uani 1 1 d . . .
C3' C 0.7639(3) 0.8237(3) 0.19897(14) 0.0781(15) Uani 1 1 d . . .
H3'A H 0.7964 0.8544 0.1816 0.094 Uiso 1 1 calc R . .
C4' C 0.7054(4) 0.8321(3) 0.20903(15) 0.0930(18) Uani 1 1 d . . .
H4'A H 0.6960 0.8683 0.1987 0.112 Uiso 1 1 calc R . .
C5' C 0.6592(4) 0.7868(3) 0.23478(15) 0.0953(19) Uani 1 1 d . . .
H5'A H 0.6191 0.7932 0.2428 0.114 Uiso 1 1 calc R . .
C6' C 0.6725(3) 0.7326(3) 0.24840(13) 0.0718(13) Uani 1 1 d . . .
C7' C 0.6247(4) 0.6818(3) 0.27497(14) 0.0882(17) Uani 1 1 d . . .
C8' C 0.6006(5) 0.6381(4) 0.29606(15) 0.115(2) Uani 1 1 d . . .
C9' C 0.5589(4) 0.5808(3) 0.32164(14) 0.0887(18) Uani 1 1 d . . .
C10' C 0.5898(3) 0.5406(3) 0.33361(14) 0.0902(18) Uani 1 1 d . . .
H10B H 0.6361 0.5484 0.3247 0.108 Uiso 1 1 calc R . .
C11' C 0.5544(3) 0.4880(3) 0.35881(13) 0.0843(17) Uani 1 1 d . . .
H11B H 0.5780 0.4613 0.3669 0.101 Uiso 1 1 calc R . .
N12' N 0.4895(2) 0.4738(2) 0.37194(10) 0.0708(11) Uani 1 1 d . . .
C13' C 0.4578(4) 0.5096(5) 0.35908(18) 0.133(3) Uani 1 1 d . . .
H13B H 0.4091 0.4974 0.3669 0.159 Uiso 1 1 calc R . .
C14' C 0.4907(5) 0.5641(5) 0.3349(2) 0.154(4) Uani 1 1 d . . .
H14B H 0.4660 0.5901 0.3273 0.185 Uiso 1 1 calc R . .
B1 B 0.6667 0.3333 0.3333 0.040(5) Uiso 0.48 6 d SPD . .
F1 F 0.6667 0.3333 0.3002(3) 0.047(4) Uiso 0.24 3 d SPD . .
F2 F 0.6327(12) 0.3756(12) 0.3434(4) 0.143(6) Uiso 0.24 1 d PD . .
B10 B 0.6667 0.3333 0.1882(2) 0.065(2) Uiso 1 3 d SD . .
F11 F 0.6667 0.3333 0.22368(15) 0.1103(19) Uiso 1 3 d SD . .
F12 F 0.63239(15) 0.37367(15) 0.17761(6) 0.0668(7) Uiso 1 1 d D . .
B20 B 0.3302(9) 0.4497(8) 0.1858(4) 0.059(5) Uiso 0.25 1 d PD . .
F21 F 0.2942(6) 0.3947(6) 0.1632(2) 0.070(3) Uiso 0.25 1 d PD . .
F22 F 0.2929(15) 0.4904(15) 0.1921(7) 0.290(16) Uiso 0.25 1 d PD . .
F23 F 0.4037(11) 0.5018(13) 0.1769(7) 0.311(18) Uiso 0.25 1 d PD . .
F24 F 0.3334(17) 0.4186(15) 0.2167(5) 0.296(16) Uiso 0.25 1 d PD . .

loop_
_atom_site_aniso_label
_atom_site_aniso_U_11
_atom_site_aniso_U_22
_atom_site_aniso_U_33
_atom_site_aniso_U_23
_atom_site_aniso_U_13
_atom_site_aniso_U_12
Cu1 0.0616(4) 0.0453(3) 0.0656(4) 0.0143(3) -0.0128(3) 0.0144(3)
N1 0.057(2) 0.0407(19) 0.056(2) 0.0025(16) -0.0145(17) 0.0177(17)
C2 0.059(3) 0.043(2) 0.055(2) 0.0045(19) -0.009(2) 0.021(2)
C3 0.060(3) 0.041(2) 0.071(3) 0.011(2) 0.000(2) 0.016(2)
C4 0.068(3) 0.039(2) 0.076(3) 0.004(2) -0.003(3) 0.013(2)
C5 0.066(3) 0.046(3) 0.072(3) -0.002(2) -0.012(2) 0.021(2)
C6 0.062(3) 0.031(2) 0.063(3) -0.0012(19) -0.016(2) 0.016(2)
C7 0.070(3) 0.055(3) 0.067(3) 0.001(2) -0.014(2) 0.026(3)
C8 0.072(3) 0.049(3) 0.077(3) 0.003(2) -0.008(2) 0.031(2)
C9 0.068(3) 0.047(3) 0.064(3) -0.004(2) -0.014(2) 0.029(2)
C10 0.061(3) 0.058(3) 0.087(3) 0.010(3) 0.007(3) 0.035(2)
C11 0.065(3) 0.049(3) 0.083(3) 0.012(2) 0.013(2) 0.034(2)
N12 0.060(2) 0.055(2) 0.059(2) 0.0056(17) 0.0104(18) 0.0343(19)
C13 0.072(3) 0.066(3) 0.066(3) 0.009(2) 0.019(2) 0.041(3)
C14 0.061(3) 0.052(3) 0.073(3) 0.010(2) 0.005(2) 0.025(2)
N1' 0.073(3) 0.052(2) 0.057(2) 0.0108(18) -0.0029(19) 0.029(2)
C2' 0.064(3) 0.053(3) 0.059(3) 0.012(2) 0.002(2) 0.026(2)
C3' 0.087(4) 0.073(3) 0.086(4) 0.032(3) 0.023(3) 0.049(3)
C4' 0.100(4) 0.087(4) 0.107(4) 0.044(3) 0.031(4) 0.057(4)
C5' 0.109(5) 0.096(4) 0.103(4) 0.042(4) 0.036(4) 0.068(4)
C6' 0.082(4) 0.059(3) 0.072(3) 0.014(2) 0.014(3) 0.033(3)
C7' 0.115(5) 0.073(4) 0.077(3) 0.027(3) 0.026(3) 0.048(4)
C8' 0.188(7) 0.093(5) 0.074(4) 0.027(4) 0.033(5) 0.078(5)
C9' 0.134(5) 0.080(4) 0.068(3) 0.022(3) 0.034(3) 0.065(4)
C10' 0.103(5) 0.086(4) 0.089(4) 0.033(3) 0.048(3) 0.053(4)
C11' 0.105(4) 0.093(4) 0.078(3) 0.029(3) 0.035(3) 0.067(4)
N12' 0.089(3) 0.076(3) 0.065(2) 0.018(2) 0.025(2) 0.054(3)
C13' 0.142(6) 0.181(8) 0.137(6) 0.092(6) 0.064(5) 0.127(6)
C14' 0.195(9) 0.184(9) 0.157(7) 0.109(7) 0.080(7) 0.149(8)

loop_
_atom_type_symbol
_atom_type_description
_atom_type_scat_dispersion_real
_atom_type_scat_dispersion_imag
_atom_type_scat_source
C C 0.0033 0.0016 'International Tables Vol C Tables 4.2.6.8 and 6.1.1.4'
H H 0.0000 0.0000 'International Tables Vol C Tables 4.2.6.8 and 6.1.1.4'
B B 0.0013 0.0007 'International Tables Vol C Tables 4.2.6.8 and 6.1.1.4'
N N 0.0061 0.0033 'International Tables Vol C Tables 4.2.6.8 and 6.1.1.4'
F F 0.0171 0.0103 'International Tables Vol C Tables 4.2.6.8 and 6.1.1.4'
Cu Cu 0.3201 1.2651 'International Tables Vol C Tables 4.2.6.8 and 6.1.1.4'
O O 0.0106 0.0060 'International Tables Vol C Tables 4.2.6.8 and 6.1.1.4'

loop_
_geom_angle_atom_site_label_1
_geom_angle_atom_site_label_2
_geom_angle_atom_site_label_3
_geom_angle
_geom_angle_site_symmetry_1
_geom_angle_site_symmetry_3
_geom_angle_publ_flag
N12 Cu1 N12' 118.19(15) 2_655 17 y
N12 Cu1 N1 125.82(14) 2_655 . y
N12' Cu1 N1 104.18(15) 17 . y
N12 Cu1 N1' 109.58(15) 2_655 . y
N12' Cu1 N1' 113.23(16) 17 . y
N1 Cu1 N1' 79.80(15) . . y
C6 N1 C2 117.2(4) . . ?
C6 N1 Cu1 127.1(3) . . y
C2 N1 Cu1 115.1(3) . . y
N1 C2 C3 122.1(4) . . ?
N1 C2 C2' 115.5(4) . . ?
C3 C2 C2' 122.4(4) . . ?
C2 C3 C4 119.1(4) . . ?
C5 C4 C3 119.1(5) . . ?
C4 C5 C6 118.4(5) . . ?
N1 C6 C5 124.0(4) . . ?
N1 C6 C7 116.0(4) . . ?
C5 C6 C7 120.0(4) . . ?
C8 C7 C6 173.1(6) . . ?
C7 C8 C9 175.2(6) . . ?
C14 C9 C10 117.8(4) . . ?
C14 C9 C8 120.6(4) . . ?
C10 C9 C8 121.6(4) . . ?
C11 C10 C9 118.5(4) . . ?
N12 C11 C10 124.4(4) . . ?
C11 N12 C13 116.6(4) . . ?
C11 N12 Cu1 123.8(3) . 3_665 y
C13 N12 Cu1 119.6(3) . 3_665 y
N12 C13 C14 124.6(4) . . ?
C13 C14 C9 118.0(4) . . ?
C6' N1' C2' 117.7(4) . . ?
C6' N1' Cu1 128.8(3) . . y
C2' N1' Cu1 112.8(3) . . y
N1' C2' C3' 121.3(4) . . ?
N1' C2' C2 115.7(4) . . ?
C3' C2' C2 123.0(4) . . ?
C4' C3' C2' 119.5(5) . . ?
C3' C4' C5' 119.1(5) . . ?
C6' C5' C4' 119.1(5) . . ?
N1' C6' C5' 123.3(5) . . ?
N1' C6' C7' 114.9(5) . . ?
C5' C6' C7' 121.7(5) . . ?
C8' C7' C6' 163.9(7) . . ?
C7' C8' C9' 171.6(9) . . ?
C10' C9' C14' 116.0(5) . . ?
C10' C9' C8' 118.2(6) . . ?
C14' C9' C8' 125.8(6) . . ?
C9' C10' C11' 120.7(5) . . ?
N12' C11' C10' 122.6(5) . . ?
C13' N12' C11' 116.6(5) . . ?
C13' N12' Cu1 119.5(4) . 18_545 y
C11' N12' Cu1 122.8(3) . 18_545 y
N12' C13' C14' 123.7(7) . . ?
C9' C14' C13' 120.2(6) . . ?
F1 B1 F2 106.6(8) . 2_655 ?
F12 B10 F11 107.7(3) . . ?
F21 B20 F22 112.5(11) . . ?
F21 B20 F23 113.5(11) . . ?
F21 B20 F24 110.2(11) . . ?
F22 B20 F23 107.0(11) . . ?
F22 B20 F24 105.8(10) . . ?
F23 B20 F24 107.4(11) . . ?

loop_
_geom_bond_atom_site_label_1
_geom_bond_atom_site_label_2
_geom_bond_distance
_geom_bond_site_symmetry_2
_geom_bond_publ_flag
Cu1 N1 2.060(4) . y
Cu1 N1' 2.113(4) . y
Cu1 N12 1.996(3) 2_655 y
Cu1 N12' 2.041(4) 17 y
N1 C6 1.342(6) . ?
N1 C2 1.356(5) . ?
C2 C3 1.393(6) . ?
C2 C2' 1.486(6) . ?
C3 C4 1.405(7) . ?
C4 C5 1.359(6) . ?
C5 C6 1.401(7) . ?
C6 C7 1.476(6) . ?
C7 C8 1.166(6) . ?
C8 C9 1.439(6) . ?
C9 C14 1.405(6) . ?
C9 C10 1.411(6) . ?
C10 C11 1.365(6) . ?
C11 N12 1.334(5) . ?
N12 C13 1.339(6) . ?
C13 C14 1.371(6) . ?
N1' C6' 1.333(6) . ?
N1' C2' 1.371(5) . ?
C2' C3' 1.415(6) . ?
C3' C4' 1.354(7) . ?
C4' C5' 1.395(7) . ?
C5' C6' 1.382(7) . ?
C6' C7' 1.469(7) . ?
C7' C8' 1.148(7) . ?
C8' C9' 1.468(8) . ?
C9' C10' 1.351(8) . ?
C9' C14' 1.367(9) . ?
C10' C11' 1.388(7) . ?
C11' N12' 1.320(6) . ?
N12' C13' 1.304(7) . ?
C13' C14' 1.375(9) . ?
B1 F1 1.329(11) . ?
B1 F2 1.411(12) . ?
B10 F12 1.390(3) 3_665 ?
B10 F12 1.390(3) 2_655 ?
B10 F12 1.390(3) . ?
B10 F11 1.426(9) . ?
B20 F21 1.345(12) . ?
B20 F23 1.387(13) . ?
B20 F22 1.407(13) . ?
B20 F24 1.410(13) . ?
